data_7154084
loop_
_publ_author_name
'Chanda, Tanmoy'
'Chowdhury, Sushobhan'
'Koley, Suvajit'
'Anand, Namrata'
'Singh, Maya Shankar'

_publ_section_title
;
 Lewis acid promoted construction of chromen-4-one and isoflavone
 scaffolds via regio- and chemoselective domino Friedel-Crafts
 acylation/Allan-Robinson reaction.
;
_journal_issue 45
_journal_name_full 'Organic &amp; biomolecular chemistry'
_journal_page_first 9216
_journal_page_last 9222
_journal_paper_doi 10.1039/c4ob01743a
_journal_volume 12
_journal_year 2014
_chemical_formula_moiety 'C14 H13 Cl O3'
_chemical_formula_sum 'C14 H13 Cl O3'
_chemical_formula_weight 264.70
_chemical_name_systematic
;
 ?
;
_space_group_IT_number 29
_symmetry_cell_setting orthorhombic
_symmetry_space_group_name_Hall 'P 2c -2ac'
_symmetry_space_group_name_H-M 'P c a 21'
_atom_sites_solution_hydrogens geom
_atom_sites_solution_primary direct
_atom_sites_solution_secondary difmap
_audit_creation_method SHELXL-97
_cell_angle_alpha 90.00
_cell_angle_beta 90.00
_cell_angle_gamma 90.00
_cell_formula_units_Z 4
_cell_length_a 14.234(4)
_cell_length_b 4.0143(10)
_cell_length_c 22.047(5)
_cell_measurement_reflns_used 18
_cell_measurement_temperature 293(2)
_cell_measurement_theta_max 28.3702
_cell_measurement_theta_min 2.9530
_cell_volume 1259.8(6)
_computing_cell_refinement
;
CrysAlisPro, Agilent Technologies,
Version 1.171.35.21 (release 20-01-2012 CrysAlis171 .NET)
(compiled Jan 23 2012,18:06:46)
;
_computing_data_collection
;
CrysAlisPro, Agilent Technologies,
Version 1.171.35.21 (release 20-01-2012 CrysAlis171 .NET)
(compiled Jan 23 2012,18:06:46)
;
_computing_data_reduction
;
CrysAlisPro, Agilent Technologies,
Version 1.171.35.21 (release 20-01-2012 CrysAlis171 .NET)
(compiled Jan 23 2012,18:06:46)
;
_computing_structure_refinement 'SHELXL-97 (Sheldrick, 1997)'
_diffrn_ambient_temperature 293(2)
_diffrn_detector_area_resol_mean 16.0938
_diffrn_measured_fraction_theta_full 0.985
_diffrn_measured_fraction_theta_max 0.830
_diffrn_measurement_device_type 'Xcalibur, Eos'
_diffrn_measurement_method '\w scans'
_diffrn_radiation_monochromator graphite
_diffrn_radiation_source 'fine-focus sealed tube'
_diffrn_radiation_type MoK\a
_diffrn_radiation_wavelength 0.71073
_diffrn_reflns_av_R_equivalents 0.0542
_diffrn_reflns_av_sigmaI/netI 0.1228
_diffrn_reflns_limit_h_max 18
_diffrn_reflns_limit_h_min -18
_diffrn_reflns_limit_k_max 5
_diffrn_reflns_limit_k_min -2
_diffrn_reflns_limit_l_max 24
_diffrn_reflns_limit_l_min -29
_diffrn_reflns_number 3244
_diffrn_reflns_theta_full 25.00
_diffrn_reflns_theta_max 29.04
_diffrn_reflns_theta_min 3.01
_exptl_absorpt_coefficient_mu 0.300
_exptl_absorpt_correction_type none
_exptl_crystal_colour white
_exptl_crystal_density_diffrn 1.385
_exptl_crystal_density_method 'not measured'
_exptl_crystal_description orthorhombic
_exptl_crystal_F_000 496
_exptl_crystal_size_max 0.3
_exptl_crystal_size_mid 0.2
_exptl_crystal_size_min 0.1
_refine_diff_density_max 0.719
_refine_diff_density_min -0.843
_refine_diff_density_rms 0.183
_refine_ls_abs_structure_details 'Flack H D (1983), Acta Cryst. A39, 876-881'
_refine_ls_abs_structure_Flack -0.1(4)
_refine_ls_extinction_method none
_refine_ls_goodness_of_fit_ref 1.130
_refine_ls_hydrogen_treatment mixed
_refine_ls_matrix_type full
_refine_ls_number_parameters 163
_refine_ls_number_reflns 2256
_refine_ls_number_restraints 1
_refine_ls_restrained_S_all 1.130
_refine_ls_R_factor_all 0.1896
_refine_ls_R_factor_gt 0.0958
_refine_ls_shift/su_max 0.018
_refine_ls_shift/su_mean 0.004
_refine_ls_structure_factor_coef Fsqd
_refine_ls_weighting_details 'calc w=1/[\s^2^(Fo^2^)+(0.2000P)^2^+0.0000P] where P=(Fo^2^+2Fc^2^)/3'
_refine_ls_weighting_scheme calc
_refine_ls_wR_factor_gt 0.2314
_refine_ls_wR_factor_ref 0.3824
_reflns_number_gt 1169
_reflns_number_total 2256
_reflns_threshold_expression >2sigma(I)
_cod_data_source_file c4ob01743a4.cif
_cod_data_source_block tfs-4f
_cod_depositor_comments 'Adding full bibliography for 7154083--7154084.cif.'
_cod_original_cell_volume 1259.8(5)
_cod_original_sg_symbol_H-M p_c_a_21
_cod_database_code 7154084

loop_
_symmetry_equiv_pos_as_xyz
'x, y, z'
'-x, -y, z+1/2'
'-x+1/2, y, z+1/2'
'x+1/2, -y, z'

loop_
_atom_site_label
_atom_site_type_symbol
_atom_site_fract_x
_atom_site_fract_y
_atom_site_fract_z
_atom_site_U_iso_or_equiv
_atom_site_adp_type
_atom_site_occupancy
_atom_site_symmetry_multiplicity
_atom_site_calc_flag
_atom_site_refinement_flags
Cl01 Cl 1.0079(3) 0.2040(8) 0.8033(2) 0.0789(12) Uani 1 1 d .
O002 O 0.7260(4) 0.4313(18) 0.9921(3) 0.0455(18) Uani 1 1 d .
O003 O 0.7797(6) 0.011(2) 1.1683(5) 0.076(3) Uani 1 1 d .
C1 C 0.9483(6) 0.153(2) 0.9192(5) 0.036(2) Uani 1 1 d .
O1 O 0.9632(4) -0.041(2) 1.0477(4) 0.058(2) Uani 1 1 d .
C006 C 0.8216(7) 0.219(2) 1.0723(5) 0.039(2) Uani 1 1 d .
C007 C 0.9242(8) 0.260(2) 0.8612(5) 0.043(2) Uani 1 1 d .
C008 C 0.8401(9) 0.406(2) 0.8454(5) 0.049(3) Uani 1 1 d .
C009 C 0.7391(6) 0.358(2) 1.0524(5) 0.036(2) Uani 1 1 d .
C010 C 0.7961(7) 0.365(2) 0.9506(5) 0.042(2) Uani 1 1 d .
C011 C 0.7768(8) 0.452(3) 0.8916(5) 0.048(3) Uani 1 1 d .
H011 H 0.7186 0.5456 0.8827 0.058 Uiso 1 1 calc R
C012 C 0.8357(8) 0.161(3) 1.1379(5) 0.048(3) Uani 1 1 d .
C013 C 0.8814(7) 0.2089(19) 0.9653(5) 0.036(2) Uani 1 1 d .
C014 C 0.8944(7) 0.116(2) 1.0304(4) 0.036(2) Uani 1 1 d .
C015 C 0.9233(9) 0.293(3) 1.1643(6) 0.061(3) Uani 1 1 d .
H01A H 0.9253 0.2420 1.2068 0.091 Uiso 1 1 calc R
H01B H 0.9253 0.5303 1.1589 0.091 Uiso 1 1 calc R
H01C H 0.9762 0.1933 1.1444 0.091 Uiso 1 1 calc R
C016 C 0.8173(12) 0.516(3) 0.7815(6) 0.072(4) Uani 1 1 d .
H01D H 0.8691 0.4644 0.7552 0.108 Uiso 1 1 calc R
H01E H 0.8062 0.7519 0.7810 0.108 Uiso 1 1 calc R
H01F H 0.7621 0.4018 0.7676 0.108 Uiso 1 1 calc R
C017 C 0.6567(6) 0.463(3) 1.0874(7) 0.055(3) Uani 1 1 d .
H01G H 0.6099 0.5509 1.0604 0.083 Uiso 1 1 calc R
H01H H 0.6750 0.6328 1.1158 0.083 Uiso 1 1 calc R
H01I H 0.6315 0.2760 1.1090 0.083 Uiso 1 1 calc R
C018 C 1.0404(6) -0.008(3) 0.9311(6) 0.051(3) Uani 1 1 d .
H01J H 1.0451 -0.0629 0.9734 0.077 Uiso 1 1 calc R
H01K H 1.0902 0.1413 0.9202 0.077 Uiso 1 1 calc R
H01L H 1.0453 -0.2083 0.9074 0.077 Uiso 1 1 calc R

loop_
_atom_site_aniso_label
_atom_site_aniso_U_11
_atom_site_aniso_U_22
_atom_site_aniso_U_33
_atom_site_aniso_U_23
_atom_site_aniso_U_13
_atom_site_aniso_U_12
Cl01 0.103(3) 0.081(2) 0.0527(18) -0.007(2) 0.023(2) -0.013(2)
O002 0.035(3) 0.055(4) 0.046(4) -0.001(3) -0.009(3) 0.008(3)
O003 0.082(6) 0.082(6) 0.063(6) 0.008(5) 0.020(6) -0.023(5)
C1 0.040(5) 0.031(4) 0.036(5) -0.004(4) 0.011(4) -0.001(4)
O1 0.044(4) 0.085(6) 0.044(4) 0.010(4) 0.003(4) 0.020(4)
C006 0.038(5) 0.044(5) 0.036(6) -0.003(4) 0.007(4) -0.006(4)
C007 0.057(6) 0.030(5) 0.041(6) -0.006(4) 0.011(5) -0.011(5)
C008 0.070(7) 0.035(5) 0.043(6) -0.004(4) -0.003(6) -0.014(5)
C009 0.023(4) 0.047(5) 0.038(5) -0.006(5) -0.004(4) 0.007(4)
C010 0.038(5) 0.033(5) 0.056(7) -0.005(4) 0.005(5) -0.001(4)
C011 0.056(6) 0.043(5) 0.045(7) 0.011(5) -0.020(6) -0.009(5)
C012 0.057(7) 0.037(4) 0.050(6) -0.006(5) 0.022(6) -0.007(5)
C013 0.036(5) 0.025(4) 0.047(6) -0.001(4) 0.002(4) 0.001(4)
C014 0.037(5) 0.034(4) 0.037(5) 0.001(4) 0.000(4) 0.000(4)
C015 0.069(7) 0.068(7) 0.045(7) 0.007(6) 0.009(7) -0.013(7)
C016 0.116(10) 0.060(7) 0.040(7) -0.005(5) 0.006(8) -0.015(8)
C017 0.029(4) 0.062(7) 0.074(8) -0.018(6) 0.011(5) -0.010(5)
C018 0.038(5) 0.049(6) 0.067(8) 0.002(5) 0.006(5) 0.002(5)

loop_
_atom_type_symbol
_atom_type_description
_atom_type_scat_dispersion_real
_atom_type_scat_dispersion_imag
_atom_type_scat_source
C C 0.0033 0.0016 'International Tables Vol C Tables 4.2.6.8 and 6.1.1.4'
H H 0.0000 0.0000 'International Tables Vol C Tables 4.2.6.8 and 6.1.1.4'
O O 0.0106 0.0060 'International Tables Vol C Tables 4.2.6.8 and 6.1.1.4'
Cl Cl 0.1484 0.1585 'International Tables Vol C Tables 4.2.6.8 and 6.1.1.4'

loop_
_geom_angle_atom_site_label_1
_geom_angle_atom_site_label_2
_geom_angle_atom_site_label_3
_geom_angle
C009 O002 C010 120.2(7)
C007 C1 C013 116.5(9)
C007 C1 C018 120.9(10)
C013 C1 C018 122.6(10)
C009 C006 C014 121.6(10)
C009 C006 C012 119.5(9)
C014 C006 C012 118.8(9)
C008 C007 C1 125.2(10)
C008 C007 Cl01 117.4(9)
C1 C007 Cl01 117.4(8)
C011 C008 C007 116.2(10)
C011 C008 C016 120.7(11)
C007 C008 C016 123.1(11)
O002 C009 C006 120.8(9)
O002 C009 C017 109.9(8)
C006 C009 C017 129.2(11)
C011 C010 O002 115.7(9)
C011 C010 C013 120.3(10)
O002 C010 C013 124.0(10)
C008 C011 C010 122.4(10)
C008 C011 H011 118.8
C010 C011 H011 118.8
O003 C012 C015 121.4(12)
O003 C012 C006 122.2(11)
C015 C012 C006 116.3(9)
C010 C013 C1 119.3(9)
C010 C013 C014 116.1(9)
C1 C013 C014 124.6(8)
O1 C014 C006 121.3(9)
O1 C014 C013 121.8(9)
C006 C014 C013 116.9(8)
C012 C015 H01A 109.5
C012 C015 H01B 109.5
H01A C015 H01B 109.5
C012 C015 H01C 109.5
H01A C015 H01C 109.5
H01B C015 H01C 109.5
C008 C016 H01D 109.5
C008 C016 H01E 109.5
H01D C016 H01E 109.5
C008 C016 H01F 109.5
H01D C016 H01F 109.5
H01E C016 H01F 109.5
C009 C017 H01G 109.5
C009 C017 H01H 109.5
H01G C017 H01H 109.5
C009 C017 H01I 109.5
H01G C017 H01I 109.5
H01H C017 H01I 109.5
C1 C018 H01J 109.5
C1 C018 H01K 109.5
H01J C018 H01K 109.5
C1 C018 H01L 109.5
H01J C018 H01L 109.5
H01K C018 H01L 109.5

loop_
_geom_bond_atom_site_label_1
_geom_bond_atom_site_label_2
_geom_bond_distance
Cl01 C007 1.759(11)
O002 C009 1.374(12)
O002 C010 1.379(12)
O003 C012 1.201(13)
C1 C007 1.392(15)
C1 C013 1.410(13)
C1 C018 1.485(14)
O1 C014 1.226(11)
C006 C009 1.372(14)
C006 C014 1.448(13)
C006 C012 1.480(15)
C007 C008 1.378(16)
C008 C011 1.373(16)
C008 C016 1.514(16)
C009 C017 1.467(14)
C010 C011 1.374(15)
C010 C013 1.405(14)
C011 H011 0.9300
C012 C015 1.475(17)
C013 C014 1.494(14)
C015 H01A 0.9600
C015 H01B 0.9600
C015 H01C 0.9600
C016 H01D 0.9600
C016 H01E 0.9600
C016 H01F 0.9600
C017 H01G 0.9600
C017 H01H 0.9600
C017 H01I 0.9600
C018 H01J 0.9600
C018 H01K 0.9600
C018 H01L 0.9600
